data_2219992
loop_
_publ_author_name
'Li, Hong'
'Zhang, Lu'
'Liu, Yan-Qi'
'Mao, Duo-Bin'
'Zhang, Wen-Ye'

_publ_section_title
;
 4-(2,5-Dihexyloxyphenyl)benzoic acid
;
_journal_coeditor_code SI2116
_journal_issue 11
_journal_name_full 'Acta Crystallographica Section E'
_journal_page_first o2094
_journal_paper_doi 10.1107/S1600536808032170
_journal_volume 64
_journal_year 2008
_chemical_formula_iupac 'C25 H34 O4'
_chemical_formula_moiety 'C25 H34 O4'
_chemical_formula_sum 'C25 H34 O4'
_chemical_formula_weight 398.52
_chemical_name_systematic
;
4-(2,5-Dihexyloxyphenyl)benzoic acid
;
_space_group_IT_number 14
_symmetry_cell_setting monoclinic
_symmetry_space_group_name_Hall '-P 2yn'
_symmetry_space_group_name_H-M 'P 1 21/n 1'
_atom_sites_solution_hydrogens geom
_atom_sites_solution_primary direct
_atom_sites_solution_secondary difmap
_audit_creation_method SHELXL-97
_cell_angle_alpha 90.00
_cell_angle_beta 95.283(3)
_cell_angle_gamma 90.00
_cell_formula_units_Z 4
_cell_length_a 7.2936(12)
_cell_length_b 14.689(2)
_cell_length_c 22.137(4)
_cell_measurement_reflns_used 918
_cell_measurement_temperature 295(2)
_cell_measurement_theta_max 17.75
_cell_measurement_theta_min 2.77
_cell_volume 2361.6(7)
_computing_cell_refinement 'SAINT (Bruker, 2004)'
_computing_data_collection 'SMART (Bruker, 2004)'
_computing_data_reduction 'SAINT (Bruker, 2004)'
_computing_molecular_graphics 'SHELXTL (Sheldrick, 2008)'
_computing_publication_material 'SHELXTL (Sheldrick, 2008)'
_computing_structure_refinement 'SHELXL97 (Sheldrick, 2008)'
_computing_structure_solution 'SHELXS97 (Sheldrick, 2008)'
_diffrn_ambient_temperature 295(2)
_diffrn_measured_fraction_theta_full 0.993
_diffrn_measured_fraction_theta_max 0.993
_diffrn_measurement_device_type 'Bruker SMART CCD'
_diffrn_measurement_method '\f and \w'
_diffrn_radiation_monochromator graphite
_diffrn_radiation_source 'fine-focus sealed tube'
_diffrn_radiation_type MoK\a
_diffrn_radiation_wavelength 0.71073
_diffrn_reflns_av_R_equivalents 0.0866
_diffrn_reflns_av_sigmaI/netI 0.0945
_diffrn_reflns_limit_h_max 8
_diffrn_reflns_limit_h_min -8
_diffrn_reflns_limit_k_max 17
_diffrn_reflns_limit_k_min -17
_diffrn_reflns_limit_l_max 26
_diffrn_reflns_limit_l_min -26
_diffrn_reflns_number 15777
_diffrn_reflns_theta_full 25.50
_diffrn_reflns_theta_max 25.50
_diffrn_reflns_theta_min 2.31
_exptl_absorpt_coefficient_mu 0.074
_exptl_absorpt_correction_T_max 0.9956
_exptl_absorpt_correction_T_min 0.9745
_exptl_absorpt_correction_type multi-scan
_exptl_absorpt_process_details '(SADABS; Sheldrick, 1996)'
_exptl_crystal_colour colourless
_exptl_crystal_density_diffrn 1.121
_exptl_crystal_density_method 'not measured'
_exptl_crystal_description block
_exptl_crystal_F_000 864
_exptl_crystal_size_max 0.35
_exptl_crystal_size_mid 0.15
_exptl_crystal_size_min 0.06
_refine_diff_density_max 0.160
_refine_diff_density_min -0.144
_refine_ls_extinction_coef 0.0061(13)
_refine_ls_extinction_expression Fc^*^=kFc[1+0.001xFc^2^\l^3^/sin(2\q)]^-1/4^
_refine_ls_extinction_method 'SHELXL97 (Sheldrick, 2008)'
_refine_ls_goodness_of_fit_ref 0.968
_refine_ls_hydrogen_treatment constr
_refine_ls_matrix_type full
_refine_ls_number_parameters 257
_refine_ls_number_reflns 4359
_refine_ls_number_restraints 0
_refine_ls_restrained_S_all 0.968
_refine_ls_R_factor_all 0.2125
_refine_ls_R_factor_gt 0.0611
_refine_ls_shift/su_max 0.000
_refine_ls_shift/su_mean 0.000
_refine_ls_structure_factor_coef Fsqd
_refine_ls_weighting_details 'w=1/[\s^2^(Fo^2^)+(0.0705P)^2^] where P=(Fo^2^+2Fc^2^)/3'
_refine_ls_weighting_scheme calc
_refine_ls_wR_factor_gt 0.1277
_refine_ls_wR_factor_ref 0.1935
_reflns_number_gt 1432
_reflns_number_total 4359
_reflns_threshold_expression I>2\s(I)
_cod_data_source_file si2116.cif
_cod_data_source_block I
_cod_original_cell_volume 2361.7(7)
_cod_original_sg_symbol_H-M P21/n
_cod_database_code 2219992
_cod_database_fobs_code 2219992

loop_
_symmetry_equiv_pos_as_xyz
'x, y, z'
'-x+1/2, y+1/2, -z+1/2'
'-x, -y, -z'
'x-1/2, -y-1/2, z-1/2'

loop_
_atom_site_type_symbol
_atom_site_label
_atom_site_fract_x
_atom_site_fract_y
_atom_site_fract_z
_atom_site_U_iso_or_equiv
_atom_site_adp_type
_atom_site_calc_flag
_atom_site_refinement_flags
_atom_site_occupancy
_atom_site_disorder_assembly
_atom_site_disorder_group
C C20 0.7088(7) 0.0256(3) 0.2574(2) 0.1007(16) Uani d PG 0.470(3) A 1
H H20A 0.7986 -0.0208 0.2703 0.121 Uiso calc PR 0.470(3) A 1
H H20B 0.6837 0.0216 0.2136 0.121 Uiso calc PR 0.470(3) A 1
C C21 0.5320(5) 0.0098(4) 0.28753(19) 0.108(3) Uani d PG 0.470(3) A 1
H H21A 0.4350 0.0476 0.2679 0.129 Uiso calc PR 0.470(3) A 1
H H21B 0.4949 -0.0533 0.2821 0.129 Uiso calc PR 0.470(3) A 1
C C22 0.5551(5) 0.0315(5) 0.35456(16) 0.137(4) Uani d PG 0.470(3) A 1
H H22A 0.5929 0.0946 0.3594 0.165 Uiso calc PR 0.470(3) A 1
H H22B 0.6542 -0.0058 0.3734 0.165 Uiso calc PR 0.470(3) A 1
C C23 0.3866(6) 0.0171(4) 0.3885(2) 0.155(4) Uani d PG 0.470(3) A 1
H H23A 0.3371 -0.0429 0.3787 0.187 Uiso calc PR 0.470(3) A 1
H H23B 0.4241 0.0183 0.4317 0.187 Uiso calc PR 0.470(3) A 1
C C24 0.2371(8) 0.0856(3) 0.3751(2) 0.162(3) Uani d PG 0.470(3) A 1
H H24A 0.1901 0.0795 0.3328 0.195 Uiso calc PR 0.470(3) A 1
H H24B 0.2902 0.1460 0.3803 0.195 Uiso calc PR 0.470(3) A 1
C C25 0.0785(8) 0.0786(4) 0.4134(2) 0.153(3) Uani d PG 0.470(3) A 1
H H25A -0.0192 0.0445 0.3920 0.229 Uiso calc PR 0.470(3) A 1
H H25B 0.0353 0.1386 0.4219 0.229 Uiso calc PR 0.470(3) A 1
H H25C 0.1180 0.0483 0.4508 0.229 Uiso calc PR 0.470(3) A 1
C C20' 0.7495(6) 0.0177(3) 0.2742(2) 0.1007(16) Uani d PG 0.530(3) A 2
H H20C 0.8659 -0.0135 0.2835 0.121 Uiso calc PR 0.530(3) A 2
H H20D 0.6987 -0.0016 0.2342 0.121 Uiso calc PR 0.530(3) A 2
C C21' 0.6199(6) -0.0085(3) 0.3200(2) 0.108(3) Uani d PG 0.530(3) A 2
H H21C 0.5838 -0.0714 0.3129 0.129 Uiso calc PR 0.530(3) A 2
H H21D 0.6861 -0.0053 0.3600 0.129 Uiso calc PR 0.530(3) A 2
C C22' 0.4489(5) 0.0478(2) 0.32045(16) 0.137(4) Uani d PG 0.530(3) A 2
H H22C 0.4839 0.1083 0.3347 0.165 Uiso calc PR 0.530(3) A 2
H H22D 0.3942 0.0537 0.2790 0.165 Uiso calc PR 0.530(3) A 2
C C23' 0.3055(5) 0.0122(3) 0.3584(2) 0.155(4) Uani d PG 0.530(3) A 2
H H23C 0.1984 -0.0048 0.3315 0.187 Uiso calc PR 0.530(3) A 2
H H23D 0.3527 -0.0427 0.3785 0.187 Uiso calc PR 0.530(3) A 2
C C24' 0.2443(6) 0.0752(3) 0.4053(2) 0.162(3) Uani d PG 0.530(3) A 2
H H24C 0.2090 0.1325 0.3858 0.195 Uiso calc PR 0.530(3) A 2
H H24D 0.3487 0.0873 0.4346 0.195 Uiso calc PR 0.530(3) A 2
C C25' 0.0875(7) 0.0431(4) 0.4391(3) 0.153(3) Uani d PG 0.530(3) A 2
H H25D 0.0275 -0.0073 0.4180 0.229 Uiso calc PR 0.530(3) A 2
H H25E 0.0009 0.0918 0.4419 0.229 Uiso calc PR 0.530(3) A 2
H H25F 0.1336 0.0242 0.4792 0.229 Uiso calc PR 0.530(3) A 2
O O1 0.7303(4) 0.4749(2) 0.48474(13) 0.1015(9) Uani d . 1 . .
H H1 0.6643 0.4951 0.5097 0.152 Uiso calc R 1 . .
O O2 0.4582(4) 0.45546(17) 0.43055(11) 0.0937(9) Uani d . 1 . .
O O3 1.3854(4) 0.25963(18) 0.17662(11) 0.0957(9) Uani d . 1 A .
O O4 0.7809(4) 0.11432(17) 0.27390(12) 0.1056(10) Uani d . 1 . .
C C1 0.6290(7) 0.4451(3) 0.43801(19) 0.0811(12) Uani d . 1 . .
C C2 0.7271(6) 0.3934(2) 0.39327(17) 0.0735(10) Uani d . 1 . .
C C3 0.6246(5) 0.3488(3) 0.34666(18) 0.0766(11) Uani d . 1 . .
H H3 0.4969 0.3535 0.3432 0.092 Uiso calc R 1 . .
C C4 0.7099(6) 0.2974(2) 0.30537(16) 0.0774(11) Uani d . 1 . .
H H4 0.6384 0.2684 0.2741 0.093 Uiso calc R 1 . .
C C5 0.9002(6) 0.2878(2) 0.30924(16) 0.0692(10) Uani d . 1 A .
C C6 1.0009(5) 0.3342(3) 0.35605(18) 0.0835(12) Uani d . 1 . .
H H6 1.1287 0.3303 0.3593 0.100 Uiso calc R 1 . .
C C7 0.9163(6) 0.3863(3) 0.39816(17) 0.0832(11) Uani d . 1 . .
H H7 0.9869 0.4160 0.4293 0.100 Uiso calc R 1 . .
C C8 0.9934(5) 0.2331(3) 0.26465(15) 0.0720(10) Uani d . 1 . .
C C9 0.9291(6) 0.1468(3) 0.24652(17) 0.0810(11) Uani d . 1 A .
C C10 1.0170(6) 0.0979(3) 0.20426(17) 0.0909(12) Uani d . 1 . .
H H10 0.9734 0.0406 0.1923 0.109 Uiso calc R 1 A .
C C11 1.1685(6) 0.1332(3) 0.17971(17) 0.0892(12) Uani d . 1 A .
H H11 1.2252 0.1001 0.1509 0.107 Uiso calc R 1 . .
C C12 1.2361(6) 0.2173(3) 0.19762(17) 0.0791(11) Uani d . 1 . .
C C13 1.1469(5) 0.2661(3) 0.23992(15) 0.0761(11) Uani d . 1 A .
H H13 1.1922 0.3231 0.2520 0.091 Uiso calc R 1 . .
C C14 1.4854(6) 0.2112(3) 0.13414(17) 0.0936(12) Uani d . 1 . .
H H14A 1.4047 0.1959 0.0983 0.112 Uiso calc R 1 A .
H H14B 1.5351 0.1552 0.1522 0.112 Uiso calc R 1 . .
C C15 1.6382(5) 0.2718(3) 0.11761(17) 0.0939(12) Uani d . 1 A .
H H15A 1.7197 0.2842 0.1538 0.113 Uiso calc R 1 . .
H H15B 1.5863 0.3293 0.1029 0.113 Uiso calc R 1 . .
C C16 1.7496(6) 0.2318(3) 0.06986(17) 0.1004(13) Uani d . 1 . .
H H16A 1.6698 0.2225 0.0328 0.120 Uiso calc R 1 A .
H H16B 1.7964 0.1727 0.0835 0.120 Uiso calc R 1 . .
C C17 1.9103(6) 0.2919(3) 0.05617(17) 0.0987(13) Uani d . 1 A .
H H17A 1.8627 0.3502 0.0413 0.118 Uiso calc R 1 . .
H H17B 1.9872 0.3028 0.0936 0.118 Uiso calc R 1 . .
C C18 2.0261(6) 0.2524(3) 0.01070(19) 0.1182(16) Uani d . 1 . .
H H18A 1.9485 0.2401 -0.0264 0.142 Uiso calc R 1 A .
H H18B 2.0757 0.1947 0.0260 0.142 Uiso calc R 1 . .
C C19 2.1840(6) 0.3126(3) -0.0042(2) 0.1344(18) Uani d . 1 A .
H H19A 2.1360 0.3676 -0.0230 0.202 Uiso calc R 1 . .
H H19B 2.2569 0.2812 -0.0315 0.202 Uiso calc R 1 . .
H H19C 2.2591 0.3273 0.0324 0.202 Uiso calc R 1 . .

loop_
_atom_site_aniso_label
_atom_site_aniso_U_11
_atom_site_aniso_U_22
_atom_site_aniso_U_33
_atom_site_aniso_U_12
_atom_site_aniso_U_13
_atom_site_aniso_U_23
C20 0.121(4) 0.072(3) 0.111(4) -0.021(3) 0.019(3) -0.011(3)
C21 0.089(7) 0.075(4) 0.163(8) 0.001(4) 0.031(6) -0.007(5)
C22 0.124(8) 0.105(5) 0.191(10) 0.015(5) 0.057(7) 0.039(6)
C23 0.119(7) 0.115(5) 0.241(10) 0.004(5) 0.063(7) 0.002(6)
C24 0.217(8) 0.172(7) 0.096(7) 0.008(6) 0.006(6) 0.023(6)
C25 0.112(5) 0.173(8) 0.175(8) 0.034(5) 0.020(5) 0.026(7)
C20' 0.121(4) 0.072(3) 0.111(4) -0.021(3) 0.019(3) -0.011(3)
C21' 0.089(7) 0.075(4) 0.163(8) 0.001(4) 0.031(6) -0.007(5)
C22' 0.124(8) 0.105(5) 0.191(10) 0.015(5) 0.057(7) 0.039(6)
C23' 0.119(7) 0.115(5) 0.241(10) 0.004(5) 0.063(7) 0.002(6)
C24' 0.217(8) 0.172(7) 0.096(7) 0.008(6) 0.006(6) 0.023(6)
C25' 0.112(5) 0.173(8) 0.175(8) 0.034(5) 0.020(5) 0.026(7)
O1 0.102(2) 0.112(2) 0.094(2) -0.0008(18) 0.0274(17) -0.0269(18)
O2 0.095(2) 0.103(2) 0.0856(19) 0.0112(18) 0.0216(17) -0.0026(16)
O3 0.099(2) 0.097(2) 0.0964(19) -0.0086(17) 0.0363(17) -0.0176(16)
O4 0.120(2) 0.0675(18) 0.137(2) -0.0163(17) 0.052(2) -0.0183(17)
C1 0.096(4) 0.082(3) 0.069(3) -0.008(3) 0.022(3) 0.002(2)
C2 0.084(3) 0.069(2) 0.070(3) -0.001(2) 0.023(2) -0.003(2)
C3 0.080(3) 0.074(3) 0.077(3) 0.000(2) 0.017(2) 0.003(2)
C4 0.081(3) 0.075(3) 0.078(3) -0.007(2) 0.011(2) -0.002(2)
C5 0.080(3) 0.057(2) 0.071(3) -0.001(2) 0.009(2) -0.001(2)
C6 0.070(3) 0.089(3) 0.093(3) 0.001(2) 0.017(2) -0.012(2)
C7 0.087(3) 0.087(3) 0.078(3) -0.006(2) 0.017(2) -0.014(2)
C8 0.083(3) 0.063(3) 0.071(2) 0.004(2) 0.014(2) -0.007(2)
C9 0.094(3) 0.068(3) 0.084(3) -0.004(2) 0.023(2) -0.005(2)
C10 0.120(4) 0.069(3) 0.087(3) -0.010(3) 0.024(3) -0.014(2)
C11 0.108(3) 0.085(3) 0.078(3) -0.001(3) 0.026(2) -0.013(2)
C12 0.083(3) 0.077(3) 0.080(3) -0.002(3) 0.017(2) -0.005(2)
C13 0.084(3) 0.071(3) 0.075(2) 0.002(2) 0.012(2) -0.012(2)
C14 0.106(3) 0.093(3) 0.086(3) 0.005(3) 0.031(3) -0.012(2)
C15 0.095(3) 0.100(3) 0.089(3) 0.004(3) 0.021(3) -0.004(3)
C16 0.099(3) 0.110(3) 0.096(3) 0.002(3) 0.028(3) -0.020(3)
C17 0.100(3) 0.104(3) 0.096(3) 0.002(3) 0.031(3) -0.016(2)
C18 0.110(4) 0.129(4) 0.121(4) 0.001(3) 0.041(3) -0.030(3)
C19 0.117(4) 0.154(5) 0.139(4) -0.019(3) 0.049(3) -0.025(3)

loop_
_atom_type_symbol
_atom_type_description
_atom_type_scat_dispersion_real
_atom_type_scat_dispersion_imag
_atom_type_scat_source
C C 0.0033 0.0016 'International Tables Vol C Tables 4.2.6.8 and 6.1.1.4'
H H 0.0000 0.0000 'International Tables Vol C Tables 4.2.6.8 and 6.1.1.4'
O O 0.0106 0.0060 'International Tables Vol C Tables 4.2.6.8 and 6.1.1.4'

loop_
_geom_angle_atom_site_label_1
_geom_angle_atom_site_label_2
_geom_angle_atom_site_label_3
_geom_angle
O4 C20 C21 109.3(2)
O4 C20 H20A 109.8
C21 C20 H20A 109.8
O4 C20 H20B 109.8
C21 C20 H20B 109.8
H20A C20 H20B 108.3
C22 C21 C20 112.1
C22 C21 H21A 109.2
C20 C21 H21A 109.2
C22 C21 H21B 109.2
C20 C21 H21B 109.2
H21A C21 H21B 107.9
C21 C22 C23 115.8
C21 C22 H22A 108.3
C23 C22 H22A 108.3
C21 C22 H22B 108.3
C23 C22 H22B 108.3
H22A C22 H22B 107.4
C24 C23 C22 114.8
C24 C23 H23A 108.6
C22 C23 H23A 108.6
C24 C23 H23B 108.6
C22 C23 H23B 108.6
H23A C23 H23B 107.5
C23 C24 C25 115.4
C23 C24 H24A 108.4
C25 C24 H24A 108.4
C23 C24 H24B 108.4
C25 C24 H24B 108.4
H24A C24 H24B 107.5
O4 C20' C21' 111.6(2)
O4 C20' H20C 109.3
C21' C20' H20C 109.3
O4 C20' H20D 109.3
C21' C20' H20D 109.3
H20C C20' H20D 108.0
C22' C21' C20' 116.2
C22' C21' H21C 108.2
C20' C21' H21C 108.2
C22' C21' H21D 108.2
C20' C21' H21D 108.2
H21C C21' H21D 107.4
C23' C22' C21' 116.0
C23' C22' H22C 108.3
C21' C22' H22C 108.3
C23' C22' H22D 108.3
C21' C22' H22D 108.3
H22C C22' H22D 107.4
C24' C23' C22' 116.4
C24' C23' H23C 108.2
C22' C23' H23C 108.2
C24' C23' H23D 108.2
C22' C23' H23D 108.2
H23C C23' H23D 107.3
C23' C24' C25' 116.4
C23' C24' H24C 108.2
C25' C24' H24C 108.2
C23' C24' H24D 108.2
C25' C24' H24D 108.2
H24C C24' H24D 107.4
C24' C25' H25D 109.5
C24' C25' H25E 109.5
H25D C25' H25E 109.5
C24' C25' H25F 109.5
H25D C25' H25F 109.5
H25E C25' H25F 109.5
C1 O1 H1 109.5
C12 O3 C14 117.7(3)
C9 O4 C20' 118.6(3)
C9 O4 C20 119.1(3)
O2 C1 O1 123.6(4)
O2 C1 C2 120.7(4)
O1 C1 C2 115.7(4)
C7 C2 C3 119.4(4)
C7 C2 C1 121.8(4)
C3 C2 C1 118.7(4)
C4 C3 C2 120.6(4)
C4 C3 H3 119.7
C2 C3 H3 119.7
C3 C4 C5 121.6(4)
C3 C4 H4 119.2
C5 C4 H4 119.2
C4 C5 C6 116.9(3)
C4 C5 C8 121.9(4)
C6 C5 C8 121.2(4)
C5 C6 C7 122.1(4)
C5 C6 H6 119.0
C7 C6 H6 119.0
C2 C7 C6 119.4(4)
C2 C7 H7 120.3
C6 C7 H7 120.3
C13 C8 C9 118.0(3)
C13 C8 C5 120.7(4)
C9 C8 C5 121.3(4)
O4 C9 C10 123.4(4)
O4 C9 C8 116.5(4)
C10 C9 C8 120.1(4)
C11 C10 C9 120.7(4)
C11 C10 H10 119.7
C9 C10 H10 119.7
C12 C11 C10 120.3(4)
C12 C11 H11 119.9
C10 C11 H11 119.9
O3 C12 C11 125.8(4)
O3 C12 C13 115.5(4)
C11 C12 C13 118.7(4)
C8 C13 C12 122.3(4)
C8 C13 H13 118.9
C12 C13 H13 118.9
O3 C14 C15 107.5(3)
O3 C14 H14A 110.2
C15 C14 H14A 110.2
O3 C14 H14B 110.2
C15 C14 H14B 110.2
H14A C14 H14B 108.5
C14 C15 C16 113.6(4)
C14 C15 H15A 108.9
C16 C15 H15A 108.9
C14 C15 H15B 108.9
C16 C15 H15B 108.9
H15A C15 H15B 107.7
C15 C16 C17 112.8(3)
C15 C16 H16A 109.0
C17 C16 H16A 109.0
C15 C16 H16B 109.0
C17 C16 H16B 109.0
H16A C16 H16B 107.8
C18 C17 C16 113.8(4)
C18 C17 H17A 108.8
C16 C17 H17A 108.8
C18 C17 H17B 108.8
C16 C17 H17B 108.8
H17A C17 H17B 107.7
C17 C18 C19 114.2(4)
C17 C18 H18A 108.7
C19 C18 H18A 108.7
C17 C18 H18B 108.7
C19 C18 H18B 108.7
H18A C18 H18B 107.6
C18 C19 H19A 109.5
C18 C19 H19B 109.5
H19A C19 H19B 109.5
C18 C19 H19C 109.5
H19A C19 H19C 109.5
H19B C19 H19C 109.5

loop_
_geom_bond_atom_site_label_1
_geom_bond_atom_site_label_2
_geom_bond_distance
C20 O4 1.440(5)
C20 C21 1.5236(17)
C20 H20A 0.9700
C20 H20B 0.9700
C21 C22 1.5119(17)
C21 H21A 0.9700
C21 H21B 0.9700
C22 C23 1.5129(17)
C22 H22A 0.9700
C22 H22B 0.9700
C23 C24 1.4930(17)
C23 H23A 0.9700
C23 H23B 0.9700
C24 C25 1.4994(17)
C24 H24A 0.9700
C24 H24B 0.9700
C25 H25A 0.9600
C25 H25B 0.9600
C25 H25C 0.9600
C20' O4 1.438(4)
C20' C21' 1.4978(17)
C20' H20C 0.9700
C20' H20D 0.9700
C21' C22' 1.4966(17)
C21' H21C 0.9700
C21' H21D 0.9700
C22' C23' 1.4938(17)
C22' H22C 0.9700
C22' H22D 0.9700
C23' C24' 1.4906(17)
C23' H23C 0.9700
C23' H23D 0.9700
C24' C25' 1.4994(17)
C24' H24C 0.9700
C24' H24D 0.9700
C25' H25D 0.9600
C25' H25E 0.9600
C25' H25F 0.9600
O1 C1 1.291(4)
O1 H1 0.8200
O2 C1 1.251(4)
O3 C12 1.372(4)
O3 C14 1.432(4)
O4 C9 1.372(4)
C1 C2 1.483(5)
C2 C7 1.378(4)
C2 C3 1.383(4)
C3 C4 1.378(4)
C3 H3 0.9300
C4 C5 1.390(4)
C4 H4 0.9300
C5 C6 1.392(4)
C5 C8 1.486(4)
C6 C7 1.393(4)
C6 H6 0.9300
C7 H7 0.9300
C8 C13 1.379(4)
C8 C9 1.397(5)
C9 C10 1.383(5)
C10 C11 1.377(5)
C10 H10 0.9300
C11 C12 1.374(5)
C11 H11 0.9300
C12 C13 1.388(4)
C13 H13 0.9300
C14 C15 1.498(5)
C14 H14A 0.9700
C14 H14B 0.9700
C15 C16 1.510(4)
C15 H15A 0.9700
C15 H15B 0.9700
C16 C17 1.520(5)
C16 H16A 0.9700
C16 H16B 0.9700
C17 C18 1.490(4)
C17 H17A 0.9700
C17 H17B 0.9700
C18 C19 1.513(5)
C18 H18A 0.9700
C18 H18B 0.9700
C19 H19A 0.9600
C19 H19B 0.9600
C19 H19C 0.9600

loop_
_geom_hbond_atom_site_label_D
_geom_hbond_atom_site_label_H
_geom_hbond_atom_site_label_A
_geom_hbond_site_symmetry_A
_geom_hbond_distance_DH
_geom_hbond_distance_HA
_geom_hbond_distance_DA
_geom_hbond_angle_DHA
O1 H1 O2 3_666 0.82 1.82 2.632(4) 173.5

loop_
_geom_torsion_atom_site_label_1
_geom_torsion_atom_site_label_2
_geom_torsion_atom_site_label_3
_geom_torsion_atom_site_label_4
_geom_torsion
O4 C20 C21 C22 -49.3(6)
C20 C21 C22 C23 -179.6
C21 C22 C23 C24 -72.3
C22 C23 C24 C25 -173.4
O4 C20' C21' C22' 46.6(6)
C20' C21' C22' C23' 169.9
C21' C22' C23' C24' 124.5
C22' C23' C24' C25' 174.2
C21' C20' O4 C9 163.6(3)
C21' C20' O4 C20 -99.5(2)
C21 C20 O4 C9 -173.0(3)
C21 C20 O4 C20' 93.5(2)
O2 C1 C2 C7 175.5(4)
O1 C1 C2 C7 -6.7(5)
O2 C1 C2 C3 -6.8(5)
O1 C1 C2 C3 171.1(3)
C7 C2 C3 C4 0.1(5)
C1 C2 C3 C4 -177.7(3)
C2 C3 C4 C5 0.6(5)
C3 C4 C5 C6 -1.3(5)
C3 C4 C5 C8 -179.6(3)
C4 C5 C6 C7 1.4(5)
C8 C5 C6 C7 179.7(3)
C3 C2 C7 C6 0.0(5)
C1 C2 C7 C6 177.7(3)
C5 C6 C7 C2 -0.8(5)
C4 C5 C8 C13 134.6(4)
C6 C5 C8 C13 -43.6(5)
C4 C5 C8 C9 -45.5(5)
C6 C5 C8 C9 136.4(4)
C20' O4 C9 C10 20.1(6)
C20 O4 C9 C10 -1.4(6)
C20' O4 C9 C8 -158.2(3)
C20 O4 C9 C8 -179.7(3)
C13 C8 C9 O4 177.3(3)
C5 C8 C9 O4 -2.6(5)
C13 C8 C9 C10 -1.0(5)
C5 C8 C9 C10 179.1(3)
O4 C9 C10 C11 -178.1(3)
C8 C9 C10 C11 0.1(6)
C9 C10 C11 C12 1.0(6)
C14 O3 C12 C11 -2.8(5)
C14 O3 C12 C13 178.3(3)
C10 C11 C12 O3 180.0(3)
C10 C11 C12 C13 -1.1(6)
C9 C8 C13 C12 0.9(5)
C5 C8 C13 C12 -179.2(3)
O3 C12 C13 C8 179.2(3)
C11 C12 C13 C8 0.2(5)
C12 O3 C14 C15 179.1(3)
O3 C14 C15 C16 -176.5(3)
C14 C15 C16 C17 -176.9(3)
C15 C16 C17 C18 178.0(3)
C16 C17 C18 C19 178.7(4)
